data_4337803
loop_
_publ_author_name
'Campbell, Victoria E.'
'Bolvin, H\'el\`ene'
'Rivi\`ere, Eric'
'Guillot, Regis'
'Wernsdorfer, Wolfgang'
'Mallah, Talal'

_publ_section_title
;
 Structural and Electronic Dependence of the Single-Molecule-Magnet
 Behavior of Dysprosium(III) Complexes.
;
_journal_issue 5
_journal_name_full 'Inorganic chemistry'
_journal_page_first 2598
_journal_page_last 2605
_journal_paper_doi 10.1021/ic402950j
_journal_volume 53
_journal_year 2014
_chemical_formula_moiety 'C18 H26 Dy N6 O8, N O3, C H4 O '
_chemical_formula_sum 'C19 H30 Dy N7 O12'
_chemical_formula_weight 711.00
_space_group_IT_number 2
_symmetry_cell_setting triclinic
_symmetry_Int_Tables_number 2
_symmetry_space_group_name_Hall '-P 1'
_symmetry_space_group_name_H-M 'P -1'
_atom_sites_solution_hydrogens geom
_atom_sites_solution_primary direct
_atom_sites_solution_secondary difmap
_audit_creation_method SHELXL-97
_cell_angle_alpha 84.7050(10)
_cell_angle_beta 83.6540(10)
_cell_angle_gamma 65.8250(10)
_cell_formula_units_Z 2
_cell_length_a 11.2240(3)
_cell_length_b 11.2400(4)
_cell_length_c 11.4980(4)
_cell_measurement_reflns_used 9991
_cell_measurement_temperature 100(1)
_cell_measurement_theta_max 36.35
_cell_measurement_theta_min 2.57
_cell_volume 1313.47(7)
_computing_cell_refinement 'Bruker SAINT'
_computing_data_collection 'Bruker APEX2'
_computing_data_reduction 'Bruker SAINT'
_computing_structure_refinement 'SHELXL-97 (Sheldrick, 1997)'
_computing_structure_solution 'SHELXS-97 (Sheldrick, 1990)'
_diffrn_ambient_temperature 100(1)
_diffrn_measured_fraction_theta_full 0.975
_diffrn_measured_fraction_theta_max 0.935
_diffrn_measurement_device_type 'Bruker APEX-II CCD'
_diffrn_measurement_method '\f and \w scans'
_diffrn_radiation_monochromator graphite
_diffrn_radiation_probe x-ray
_diffrn_radiation_type MoK\a
_diffrn_radiation_wavelength 0.71073
_diffrn_reflns_av_R_equivalents 0.0223
_diffrn_reflns_av_sigmaI/netI 0.0226
_diffrn_reflns_limit_h_max 18
_diffrn_reflns_limit_h_min -15
_diffrn_reflns_limit_k_max 18
_diffrn_reflns_limit_k_min -18
_diffrn_reflns_limit_l_max 19
_diffrn_reflns_limit_l_min -19
_diffrn_reflns_number 39891
_diffrn_reflns_theta_full 26.00
_diffrn_reflns_theta_max 36.44
_diffrn_reflns_theta_min 1.78
_diffrn_source 'fine-focus sealed tube'
_diffrn_source_type 'kappa X8 APEX II Bruker ICMMO'
_exptl_absorpt_coefficient_mu 2.918
_exptl_absorpt_correction_T_max 0.799
_exptl_absorpt_correction_T_min 0.662
_exptl_absorpt_correction_type psi-scan
_exptl_absorpt_process_details SADABS
_exptl_crystal_colour colorless
_exptl_crystal_density_diffrn 1.798
_exptl_crystal_density_method 'not measured'
_exptl_crystal_description bloc
_exptl_crystal_F_000 710
_exptl_crystal_size_max 0.21
_exptl_crystal_size_mid 0.12
_exptl_crystal_size_min 0.08
_refine_diff_density_max 1.680
_refine_diff_density_min -1.077
_refine_diff_density_rms 0.117
_refine_ls_extinction_method none
_refine_ls_goodness_of_fit_ref 1.138
_refine_ls_hydrogen_treatment mixed
_refine_ls_matrix_type full
_refine_ls_number_parameters 354
_refine_ls_number_reflns 12034
_refine_ls_number_restraints 0
_refine_ls_restrained_S_all 1.138
_refine_ls_R_factor_all 0.0270
_refine_ls_R_factor_gt 0.0236
_refine_ls_shift/su_max 0.001
_refine_ls_shift/su_mean 0.000
_refine_ls_structure_factor_coef Fsqd
_refine_ls_weighting_details 'calc w=1/[\s^2^(Fo^2^)+(0.0174P)^2^+1.6458P] where P=(Fo^2^+2Fc^2^)/3'
_refine_ls_weighting_scheme calc
_refine_ls_wR_factor_gt 0.0535
_refine_ls_wR_factor_ref 0.0556
_reflns_number_gt 11295
_reflns_number_total 12034
_reflns_threshold_expression >2sigma(I)
_cod_data_source_file ic402950j_si_003.cif
_cod_data_source_block 1464GuillotICMMO
_cod_database_code 4337803

loop_
_symmetry_equiv_pos_as_xyz
'x, y, z'
'-x, -y, -z'

loop_
_atom_site_label
_atom_site_type_symbol
_atom_site_fract_x
_atom_site_fract_y
_atom_site_fract_z
_atom_site_U_iso_or_equiv
_atom_site_adp_type
_atom_site_occupancy
_atom_site_symmetry_multiplicity
_atom_site_calc_flag
_atom_site_refinement_flags
C1 C 0.89032(18) 0.54574(17) 0.68829(15) 0.0187(3) Uani 1 1 d .
H1 H 0.8854 0.6258 0.7088 0.022 Uiso 1 1 calc R
C2 C 1.00946(18) 0.45531(19) 0.64472(16) 0.0210(3) Uani 1 1 d .
H2 H 1.0834 0.4741 0.6360 0.025 Uiso 1 1 calc R
C3 C 1.0168(2) 0.33571(19) 0.61411(18) 0.0243(4) Uani 1 1 d .
H3 H 1.0955 0.2737 0.5831 0.029 Uiso 1 1 calc R
C4 C 0.9055(2) 0.31018(17) 0.63036(17) 0.0225(3) Uani 1 1 d .
H4 H 0.9085 0.2301 0.6118 0.027 Uiso 1 1 calc R
C5 C 0.78865(17) 0.40613(15) 0.67498(14) 0.0155(3) Uani 1 1 d .
C6 C 0.66464(18) 0.38365(15) 0.69237(14) 0.0169(3) Uani 1 1 d .
H6A H 0.6260 0.3981 0.6182 0.020 Uiso 1 1 calc R
H6B H 0.6845 0.2940 0.7204 0.020 Uiso 1 1 calc R
C7 C 0.44144(17) 0.46692(15) 0.78677(14) 0.0152(3) Uani 1 1 d .
H7A H 0.3993 0.4892 0.8648 0.018 Uiso 1 1 calc R
H7B H 0.4521 0.3788 0.7746 0.018 Uiso 1 1 calc R
C8 C 0.35659(17) 0.55994(15) 0.69752(14) 0.0151(3) Uani 1 1 d .
H8A H 0.3938 0.5337 0.6190 0.018 Uiso 1 1 calc R
H8B H 0.2695 0.5602 0.7078 0.018 Uiso 1 1 calc R
C9 C 0.26788(18) 0.78224(16) 0.63150(15) 0.0171(3) Uani 1 1 d .
H9A H 0.1811 0.7819 0.6398 0.021 Uiso 1 1 calc R
H9B H 0.3052 0.7612 0.5520 0.021 Uiso 1 1 calc R
C10 C 0.26033(17) 0.91329(15) 0.65723(15) 0.0167(3) Uani 1 1 d .
H10A H 0.2108 0.9792 0.6002 0.020 Uiso 1 1 calc R
H10B H 0.2173 0.9371 0.7347 0.020 Uiso 1 1 calc R
C11 C 0.39209(17) 1.02766(15) 0.67642(14) 0.0148(3) Uani 1 1 d .
H11A H 0.3547 1.0498 0.7557 0.018 Uiso 1 1 calc R
H11B H 0.3400 1.0962 0.6226 0.018 Uiso 1 1 calc R
C12 C 0.53138(17) 1.01451(15) 0.66288(14) 0.0150(3) Uani 1 1 d .
H12A H 0.5648 1.0018 0.5814 0.018 Uiso 1 1 calc R
H12B H 0.5348 1.0942 0.6851 0.018 Uiso 1 1 calc R
C13 C 0.62081(18) 0.94211(15) 0.85343(14) 0.0155(3) Uani 1 1 d .
H13A H 0.5329 0.9867 0.8896 0.019 Uiso 1 1 calc R
H13B H 0.6639 1.0020 0.8463 0.019 Uiso 1 1 calc R
C14 C 0.69541(16) 0.82378(15) 0.92857(13) 0.0136(2) Uani 1 1 d .
C15 C 0.75916(19) 0.83397(17) 1.02169(15) 0.0187(3) Uani 1 1 d .
H15 H 0.7569 0.9144 1.0380 0.022 Uiso 1 1 calc R
C16 C 0.8259(2) 0.72311(19) 1.08980(16) 0.0218(3) Uani 1 1 d .
H16 H 0.8681 0.7283 1.1531 0.026 Uiso 1 1 calc R
C17 C 0.82925(19) 0.60377(18) 1.06248(15) 0.0195(3) Uani 1 1 d .
H17 H 0.8742 0.5276 1.1063 0.023 Uiso 1 1 calc R
C18 C 0.76376(18) 0.60185(16) 0.96817(14) 0.0168(3) Uani 1 1 d .
H18 H 0.7660 0.5222 0.9495 0.020 Uiso 1 1 calc R
C19 C 0.0920(3) 0.7674(4) 0.9221(3) 0.0560(8) Uani 1 1 d .
H19A H 0.1617 0.7899 0.8856 0.084 Uiso 1 1 calc R
H19B H 0.1210 0.7117 0.9909 0.084 Uiso 1 1 calc R
H19C H 0.0179 0.8455 0.9438 0.084 Uiso 1 1 calc R
N1 N 0.78044(15) 0.52237(14) 0.70227(12) 0.0161(2) Uani 1 1 d .
N2 N 0.57138(14) 0.47274(13) 0.77747(12) 0.0139(2) Uani 1 1 d .
H20 H 0.6039 0.4436 0.8486 0.017 Uiso 1 1 calc R
N3 N 0.61436(14) 0.90286(13) 0.73681(11) 0.0133(2) Uani 1 1 d .
H30 H 0.6971 0.8765 0.7015 0.016 Uiso 1 1 calc R
N4 N 0.69699(15) 0.70885(13) 0.90199(12) 0.0144(2) Uani 1 1 d .
N5 N 0.40018(15) 0.76449(13) 0.97151(12) 0.0149(2) Uani 1 1 d .
N6 N 0.63294(14) 0.68626(12) 0.49281(11) 0.0124(2) Uani 1 1 d .
N7 N 0.88488(19) 0.96859(18) 0.6632(2) 0.0303(4) Uani 1 1 d .
O1 O 0.39260(12) 0.90426(11) 0.65115(10) 0.0138(2) Uani 1 1 d .
O2 O 0.34979(12) 0.68834(11) 0.71405(10) 0.0138(2) Uani 1 1 d .
O3 O 0.46842(13) 0.64707(11) 0.94681(10) 0.0158(2) Uani 1 1 d .
O4 O 0.40273(13) 0.85109(11) 0.89291(10) 0.0156(2) Uani 1 1 d .
O5 O 0.66884(13) 0.75172(11) 0.55407(10) 0.0152(2) Uani 1 1 d .
O6 O 0.55954(13) 0.63410(12) 0.54610(10) 0.0151(2) Uani 1 1 d .
O7 O 0.33466(17) 0.79351(14) 1.06457(12) 0.0258(3) Uani 1 1 d .
O8 O 0.66704(14) 0.67393(12) 0.38824(10) 0.0170(2) Uani 1 1 d .
O9 O 0.9730(2) 0.9912(2) 0.7000(3) 0.0610(7) Uani 1 1 d .
O10 O 0.78942(18) 1.05680(18) 0.62249(17) 0.0366(4) Uani 1 1 d .
O11 O 0.89118(19) 0.85286(17) 0.6744(2) 0.0448(5) Uani 1 1 d .
O12 O 0.0552(2) 0.70003(19) 0.8411(2) 0.0512(6) Uani 1 1 d .
H12 H 0.0077 0.7533 0.7945 0.077 Uiso 1 1 calc R
Dy Dy 0.555145(7) 0.706554(6) 0.744297(6) 0.01075(2) Uani 1 1 d .

loop_
_atom_site_aniso_label
_atom_site_aniso_U_11
_atom_site_aniso_U_22
_atom_site_aniso_U_33
_atom_site_aniso_U_23
_atom_site_aniso_U_13
_atom_site_aniso_U_12
C1 0.0186(7) 0.0196(7) 0.0179(7) -0.0012(5) -0.0027(6) -0.0071(6)
C2 0.0166(7) 0.0237(8) 0.0199(7) 0.0019(6) -0.0028(6) -0.0056(6)
C3 0.0191(8) 0.0199(7) 0.0262(8) -0.0011(6) 0.0010(7) -0.0008(6)
C4 0.0226(8) 0.0149(7) 0.0251(8) -0.0024(6) 0.0020(7) -0.0032(6)
C5 0.0196(7) 0.0111(5) 0.0132(6) 0.0006(4) 0.0000(5) -0.0042(5)
C6 0.0225(8) 0.0124(6) 0.0148(6) -0.0024(5) 0.0020(6) -0.0066(5)
C7 0.0217(7) 0.0141(6) 0.0129(6) 0.0009(5) -0.0017(5) -0.0106(5)
C8 0.0197(7) 0.0134(6) 0.0150(6) -0.0002(5) -0.0027(5) -0.0092(5)
C9 0.0195(7) 0.0149(6) 0.0183(7) 0.0021(5) -0.0066(6) -0.0075(5)
C10 0.0171(7) 0.0130(6) 0.0200(7) 0.0016(5) -0.0048(6) -0.0057(5)
C11 0.0200(7) 0.0109(5) 0.0136(6) 0.0008(4) -0.0030(5) -0.0062(5)
C12 0.0220(7) 0.0129(6) 0.0119(6) 0.0020(4) -0.0037(5) -0.0089(5)
C13 0.0229(8) 0.0138(6) 0.0117(6) -0.0013(5) -0.0045(5) -0.0082(5)
C14 0.0166(7) 0.0150(6) 0.0097(5) -0.0012(4) -0.0017(5) -0.0065(5)
C15 0.0236(8) 0.0201(7) 0.0133(6) -0.0023(5) -0.0056(6) -0.0085(6)
C16 0.0248(8) 0.0253(8) 0.0149(7) -0.0001(6) -0.0077(6) -0.0083(7)
C17 0.0211(8) 0.0218(7) 0.0139(6) 0.0029(5) -0.0048(6) -0.0068(6)
C18 0.0205(7) 0.0149(6) 0.0140(6) 0.0015(5) -0.0038(5) -0.0060(5)
C19 0.0397(16) 0.063(2) 0.060(2) 0.0106(16) 0.0086(14) -0.0217(15)
N1 0.0204(6) 0.0156(5) 0.0120(5) -0.0017(4) -0.0003(5) -0.0070(5)
N2 0.0188(6) 0.0117(5) 0.0120(5) -0.0006(4) -0.0015(5) -0.0070(4)
N3 0.0186(6) 0.0123(5) 0.0097(5) -0.0001(4) -0.0029(4) -0.0068(4)
N4 0.0185(6) 0.0137(5) 0.0116(5) 0.0001(4) -0.0028(5) -0.0067(5)
N5 0.0208(6) 0.0131(5) 0.0111(5) -0.0004(4) -0.0009(5) -0.0072(5)
N6 0.0167(6) 0.0096(5) 0.0103(5) 0.0000(4) -0.0015(4) -0.0047(4)
N7 0.0205(8) 0.0232(8) 0.0472(11) 0.0000(7) 0.0000(8) -0.0097(6)
O1 0.0176(5) 0.0111(4) 0.0141(5) 0.0003(3) -0.0033(4) -0.0069(4)
O2 0.0181(5) 0.0115(4) 0.0132(4) 0.0005(3) -0.0033(4) -0.0070(4)
O3 0.0230(6) 0.0106(4) 0.0132(5) -0.0007(4) -0.0011(4) -0.0061(4)
O4 0.0216(6) 0.0124(4) 0.0119(4) 0.0023(4) 0.0003(4) -0.0068(4)
O5 0.0231(6) 0.0143(5) 0.0114(4) -0.0017(4) -0.0023(4) -0.0105(4)
O6 0.0200(6) 0.0159(5) 0.0123(4) -0.0006(4) 0.0003(4) -0.0106(4)
O7 0.0378(8) 0.0219(6) 0.0144(5) -0.0030(4) 0.0107(5) -0.0115(6)
O8 0.0265(6) 0.0163(5) 0.0088(4) -0.0021(4) 0.0013(4) -0.0096(5)
O9 0.0339(10) 0.0336(10) 0.122(2) 0.0111(12) -0.0311(13) -0.0168(8)
O10 0.0348(9) 0.0328(8) 0.0407(9) 0.0089(7) -0.0137(8) -0.0117(7)
O11 0.0301(9) 0.0207(7) 0.0854(16) -0.0045(8) -0.0007(10) -0.0128(6)
O12 0.0423(12) 0.0295(9) 0.0689(15) 0.0134(9) 0.0069(10) -0.0076(8)
Dy 0.01564(3) 0.00963(3) 0.00791(3) -0.00021(2) -0.00111(2) -0.00607(2)

loop_
_atom_type_symbol
_atom_type_description
_atom_type_scat_dispersion_real
_atom_type_scat_dispersion_imag
_atom_type_scat_source
C C 0.0031 0.0016 'International Tables Vol C Tables 4.2.6.8 and 6.1.1.4'
H H 0.0000 0.0000 'International Tables Vol C Tables 4.2.6.8 and 6.1.1.4'
N N 0.0061 0.0033 'International Tables Vol C Tables 4.2.6.8 and 6.1.1.4'
O O 0.0109 0.0061 'International Tables Vol C Tables 4.2.6.8 and 6.1.1.4'
Dy Dy -0.189 4.421 'International Tables Vol C Tables 4.2.6.8 and 6.1.1.4'

loop_
_geom_angle_atom_site_label_1
_geom_angle_atom_site_label_2
_geom_angle_atom_site_label_3
_geom_angle
N1 C1 C2 122.54(17)
C1 C2 C3 118.72(19)
C4 C3 C2 119.05(17)
C3 C4 C5 119.02(17)
N1 C5 C4 122.16(17)
N1 C5 C6 116.89(15)
C4 C5 C6 120.94(15)
N2 C6 C5 110.14(13)
N2 C7 C8 110.64(13)
O2 C8 C7 107.77(12)
O2 C9 C10 107.27(13)
O1 C10 C9 107.28(13)
O1 C11 C12 107.65(13)
N3 C12 C11 110.77(13)
N3 C13 C14 109.79(12)
N4 C14 C15 122.04(15)
N4 C14 C13 117.20(13)
C15 C14 C13 120.76(14)
C16 C15 C14 119.21(16)
C15 C16 C17 119.23(15)
C18 C17 C16 117.98(16)
N4 C18 C17 123.58(16)
C5 N1 C1 118.48(15)
C5 N1 Dy 119.53(12)
C1 N1 Dy 121.10(11)
C6 N2 C7 112.49(13)
C6 N2 Dy 113.18(10)
C7 N2 Dy 112.16(9)
C13 N3 C12 111.88(12)
C13 N3 Dy 113.00(10)
C12 N3 Dy 113.28(9)
C18 N4 C14 117.95(14)
C18 N4 Dy 122.67(11)
C14 N4 Dy 119.05(10)
O7 N5 O3 122.23(14)
O7 N5 O4 121.65(14)
O3 N5 O4 116.11(13)
O7 N5 Dy 177.52(11)
O3 N5 Dy 60.24(8)
O4 N5 Dy 55.88(8)
O8 N6 O5 121.83(14)
O8 N6 O6 121.97(13)
O5 N6 O6 116.20(13)
O8 N6 Dy 178.15(10)
O5 N6 Dy 59.17(8)
O6 N6 Dy 57.06(7)
O10 N7 O9 121.2(2)
O10 N7 O11 120.0(2)
O9 N7 O11 118.7(2)
C10 O1 C11 110.01(12)
C10 O1 Dy 116.74(9)
C11 O1 Dy 116.84(9)
C9 O2 C8 110.20(12)
C9 O2 Dy 116.40(10)
C8 O2 Dy 117.46(9)
N5 O3 Dy 94.36(9)
N5 O4 Dy 98.81(9)
N6 O5 Dy 95.35(9)
N6 O6 Dy 97.45(8)
O2 Dy O4 78.86(4)
O2 Dy O1 65.98(4)
O4 Dy O1 69.01(4)
O2 Dy O6 68.27(4)
O4 Dy O6 140.70(4)
O1 Dy O6 78.10(4)
O2 Dy O5 112.10(4)
O4 Dy O5 132.38(4)
O1 Dy O5 74.02(4)
O6 Dy O5 50.96(4)
O2 Dy N3 131.72(4)
O4 Dy N3 74.52(4)
O1 Dy N3 67.10(4)
O6 Dy N3 112.08(4)
O5 Dy N3 63.91(4)
O2 Dy N4 143.17(4)
O4 Dy N4 74.39(4)
O1 Dy N4 124.29(4)
O6 Dy N4 144.37(5)
O5 Dy N4 104.62(4)
N3 Dy N4 63.53(4)
O2 Dy N2 67.31(4)
O4 Dy N2 112.04(4)
O1 Dy N2 131.95(4)
O6 Dy N2 74.93(4)
O5 Dy N2 114.87(4)
N3 Dy N2 160.81(5)
N4 Dy N2 100.02(4)
O2 Dy N1 122.63(4)
O4 Dy N1 145.77(4)
O1 Dy N1 141.61(4)
O6 Dy N1 72.95(4)
O5 Dy N1 68.26(4)
N3 Dy N1 101.22(5)
N4 Dy N1 73.55(4)
N2 Dy N1 62.83(5)
O2 Dy O3 74.30(4)
O4 Dy O3 50.71(4)
O1 Dy O3 112.33(4)
O6 Dy O3 132.33(4)
O5 Dy O3 172.82(4)
N3 Dy O3 114.71(4)
N4 Dy O3 69.22(4)
N2 Dy O3 63.85(4)
N1 Dy O3 105.78(4)
O2 Dy N6 90.42(4)
O4 Dy N6 143.77(4)
O1 Dy N6 74.99(4)
O6 Dy N6 25.49(4)
O5 Dy N6 25.48(4)
N3 Dy N6 88.11(4)
N4 Dy N6 125.88(4)
N2 Dy N6 94.83(4)
N1 Dy N6 67.97(4)
O3 Dy N6 157.17(4)
O2 Dy N5 75.36(4)
O4 Dy N5 25.31(4)
O1 Dy N5 90.76(4)
O6 Dy N5 143.44(4)
O5 Dy N5 157.09(4)
N3 Dy N5 94.62(4)
N4 Dy N5 69.59(4)
N2 Dy N5 88.04(4)
N1 Dy N5 127.35(4)
O3 Dy N5 25.40(4)
N6 Dy N5 163.17(4)

loop_
_geom_bond_atom_site_label_1
_geom_bond_atom_site_label_2
_geom_bond_distance
C1 N1 1.353(2)
C1 C2 1.380(3)
C2 C3 1.389(3)
C3 C4 1.382(3)
C4 C5 1.393(2)
C5 N1 1.336(2)
C5 C6 1.503(3)
C6 N2 1.467(2)
C7 N2 1.478(2)
C7 C8 1.502(2)
C8 O2 1.4430(19)
C9 O2 1.4398(19)
C9 C10 1.496(2)
C10 O1 1.440(2)
C11 O1 1.4408(19)
C11 C12 1.500(2)
C12 N3 1.478(2)
C13 N3 1.4679(19)
C13 C14 1.501(2)
C14 N4 1.347(2)
C14 C15 1.389(2)
C15 C16 1.383(2)
C16 C17 1.391(3)
C17 C18 1.382(2)
C18 N4 1.344(2)
C19 O12 1.444(5)
N1 Dy 2.5575(15)
N2 Dy 2.5541(13)
N3 Dy 2.5438(14)
N4 Dy 2.5502(13)
N5 O7 1.2191(19)
N5 O3 1.2658(17)
N5 O4 1.2726(18)
N5 Dy 2.9421(14)
N6 O8 1.2235(17)
N6 O5 1.2653(17)
N6 O6 1.2710(19)
N6 Dy 2.9285(13)
N7 O10 1.227(2)
N7 O9 1.241(3)
N7 O11 1.269(2)
O1 Dy 2.4669(11)
O2 Dy 2.4601(12)
O3 Dy 2.5614(12)
O4 Dy 2.4649(12)
O5 Dy 2.5256(13)
O6 Dy 2.4786(12)
